data_7702687
loop_
_publ_author_name
'Guo, ShengLi'
'Bats, Jan W.'
'Bolte, Michael'
'Wagner, Matthias'

_publ_section_title
;
 Tl(i) complexes of cymantrene-based tris(1-pyrazolyl)borates: polymers
 and macrocycles
;
_journal_issue 24
_journal_name_full 'Journal of the Chemical Society, Dalton Transactions'
_journal_page_first 3572
_journal_paper_doi 10.1039/b105692c
_journal_year 2001
_chemical_formula_moiety 'C18 H15 B Mn N6 O3 Tl . (C7 H8)'
_chemical_formula_sum 'C25 H23 B Mn N6 O3 Tl'
_chemical_formula_weight 725.61
_space_group_IT_number 88
_space_group_name_Hall '-I 4ad'
_space_group_name_H-M_alt 'I 41/a :2'
_symmetry_cell_setting tetragonal
_symmetry_space_group_name_H-M 'I 41/a :2'
_atom_sites_solution_hydrogens geom
_atom_sites_solution_primary direct
_atom_sites_solution_secondary difmap
_audit_creation_method SHELXL97
_cell_angle_alpha 90.00
_cell_angle_beta 90.00
_cell_angle_gamma 90.00
_cell_formula_units_Z 16
_cell_length_a 15.2801(10)
_cell_length_b 15.2801(10)
_cell_length_c 45.333(7)
_cell_measurement_reflns_used 322
_cell_measurement_temperature 144(2)
_cell_measurement_theta_max 23
_cell_measurement_theta_min 3
_cell_volume 10584.4(19)
_computing_cell_refinement 'SMART (Siemens, 1995)'
_computing_data_collection 'SMART (Siemens, 1995)'
_computing_data_reduction 'SAINT (Siemens, 1995)'
_computing_publication_material 'CIF in SHELXL-97 (Sheldrick, 1997)'
_computing_structure_refinement 'SHELXL-97 (Sheldrick, 1997)'
_computing_structure_solution 'SHELXS-96 (Sheldrick, 1996)'
_diffrn_ambient_temperature 144(2)
_diffrn_measurement_device SIEMENS_SMART
_diffrn_measurement_method \w
_diffrn_radiation_monochromator graphite
_diffrn_radiation_source 'normal-focus sealed tube'
_diffrn_radiation_type MoK\a
_diffrn_radiation_wavelength 0.71073
_diffrn_reflns_av_R_equivalents 0.0909
_diffrn_reflns_av_sigmaI/netI 0.0683
_diffrn_reflns_limit_h_max 21
_diffrn_reflns_limit_h_min -22
_diffrn_reflns_limit_k_max 21
_diffrn_reflns_limit_k_min -21
_diffrn_reflns_limit_l_max 62
_diffrn_reflns_limit_l_min -62
_diffrn_reflns_number 96081
_diffrn_reflns_theta_max 31.61
_diffrn_reflns_theta_min 1.41
_diffrn_standards_decay_% 0.0
_diffrn_standards_interval_time 600
_diffrn_standards_number 943
_exptl_absorpt_coefficient_mu 6.597
_exptl_absorpt_correction_T_max 1.000
_exptl_absorpt_correction_T_min 0.381
_exptl_absorpt_correction_type 'empirical (SADABS, Sheldrick, 2000)'
_exptl_crystal_colour orange
_exptl_crystal_density_diffrn 1.821
_exptl_crystal_description block
_exptl_crystal_F_000 5600
_exptl_crystal_size_max 0.68
_exptl_crystal_size_mid 0.60
_exptl_crystal_size_min 0.24
_refine_ls_extinction_coef 0.00001(2)
_refine_ls_extinction_expression Fc^*^=kFc[1+0.001xFc^2^\l^3^/sin(2\q)]^-1/4^
_refine_ls_extinction_method SHELXL
_refine_ls_goodness_of_fit_ref 1.825
_refine_ls_hydrogen_treatment riding
_refine_ls_matrix_type full
_refine_ls_number_parameters 323
_refine_ls_number_reflns 8270
_refine_ls_number_restraints 90
_refine_ls_restrained_S_all 1.836
_refine_ls_R_factor_all 0.1703
_refine_ls_R_factor_gt 0.0873
_refine_ls_shift/su_max 0.008
_refine_ls_shift/su_mean 0.003
_refine_ls_structure_factor_coef Fsqd
_refine_ls_weighting_details 'calc w=1/[\s^2^(Fo^2^)+(0.06P)^2^] where P=(Fo^2^+2Fc^2^)/3'
_refine_ls_weighting_scheme calc
_refine_ls_wR_factor_gt 0.1997
_refine_ls_wR_factor_ref 0.2182
_reflns_number_observed 4367
_reflns_number_total 8270
_reflns_observed_criterion I>2sigma(I)
_cod_data_source_file b105692c.txt
_cod_data_source_block compound_2b
_cod_original_cell_volume 10584.5(18)
_cod_original_sg_symbol_H-M I41/a
_cod_database_code 7702687

loop_
_symmetry_equiv_pos_as_xyz
'x, y, z'
'-x+1/2, -y, z+1/2'
'-y+3/4, x+1/4, z+1/4'
'y+3/4, -x+3/4, z+3/4'
'x+1/2, y+1/2, z+1/2'
'-x+1, -y+1/2, z+1'
'-y+5/4, x+3/4, z+3/4'
'y+5/4, -x+5/4, z+5/4'
'-x, -y, -z'
'x-1/2, y, -z-1/2'
'y-3/4, -x-1/4, -z-1/4'
'-y-3/4, x-3/4, -z-3/4'
'-x+1/2, -y+1/2, -z+1/2'
'x, y+1/2, -z'
'y-1/4, -x+1/4, -z+1/4'
'-y-1/4, x-1/4, -z-1/4'

loop_
_atom_site_label
_atom_site_type_symbol
_atom_site_fract_x
_atom_site_fract_y
_atom_site_fract_z
_atom_site_U_iso_or_equiv
_atom_site_adp_type
_atom_site_occupancy
_atom_site_symmetry_multiplicity
_atom_site_calc_flag
_atom_site_refinement_flags
_atom_site_disorder_assembly
_atom_site_disorder_group
Tl Tl 0.46781(2) -0.05023(3) 0.146679(9) 0.0626(2) Uani 1 1 d . . .
N5 N 0.2558(4) -0.0500(4) 0.12609(16) 0.0466(16) Uani 1 1 d . A .
N3 N 0.3244(6) 0.0803(5) 0.1031(2) 0.067(2) Uani 1 1 d . A .
N4 N 0.3994(5) 0.0814(5) 0.1194(2) 0.071(2) Uani 1 1 d . . .
N6 N 0.2409(4) -0.1373(4) 0.13007(16) 0.0492(17) Uani 1 1 d . . .
C6 C 0.2990(8) 0.1613(7) 0.0970(3) 0.084(4) Uani 1 1 d . . .
H6A H 0.2493 0.1775 0.0864 0.101 Uiso 1 1 calc R . .
N1 N 0.3440(4) -0.0704(4) 0.08014(17) 0.0517(18) Uani 1 1 d . A .
N2 N 0.4201(4) -0.0932(5) 0.0927(2) 0.066(2) Uani 1 1 d . A .
C7 C 0.2145(6) -0.1456(6) 0.1573(2) 0.053(2) Uani 1 1 d . . .
H7A H 0.2008 -0.1990 0.1660 0.064 Uiso 1 1 calc R . .
C8 C 0.2093(6) -0.0663(7) 0.1718(2) 0.069(3) Uani 1 1 d . A .
H8A H 0.1917 -0.0551 0.1911 0.082 Uiso 1 1 calc R . .
B B 0.2798(5) -0.0110(6) 0.0959(2) 0.048(2) Uani 1 1 d D . .
C3 C 0.3403(9) -0.1029(7) 0.0519(2) 0.076(3) Uani 1 1 d . . .
H3A H 0.2943 -0.0944 0.0388 0.091 Uiso 1 1 calc R A .
C9 C 0.2364(6) -0.0077(7) 0.1506(2) 0.063(3) Uani 1 1 d . . .
H9A H 0.2403 0.0525 0.1531 0.076 Uiso 1 1 calc R A .
C1 C 0.4604(6) -0.1400(6) 0.0708(3) 0.070(3) Uani 1 1 d . . .
H1A H 0.5161 -0.1640 0.0726 0.084 Uiso 1 1 calc R A .
C2 C 0.4112(10) -0.1473(9) 0.0464(3) 0.089(4) Uani 1 1 d . A .
H2A H 0.4249 -0.1777 0.0293 0.107 Uiso 1 1 calc R . .
C4 C 0.4197(8) 0.1657(7) 0.1231(3) 0.086(4) Uani 1 1 d . . .
H4A H 0.4671 0.1876 0.1337 0.103 Uiso 1 1 calc R . .
C20 C 0.8627(10) -0.1034(8) 0.2584(3) 0.103(4) Uani 1 1 d D . .
H20A H 0.8138 -0.1315 0.2661 0.123 Uiso 1 1 calc R . .
C19 C 0.9030(9) -0.1387(8) 0.2335(3) 0.095(4) Uani 1 1 d D . .
C5 C 0.3572(14) 0.2143(7) 0.1085(4) 0.129(7) Uani 1 1 d . . .
H5A H 0.3564 0.2750 0.1070 0.155 Uiso 1 1 calc R . .
C24 C 0.9769(9) -0.0937(9) 0.2241(3) 0.103(5) Uani 1 1 d D . .
H24A H 1.0069 -0.1147 0.2077 0.124 Uiso 1 1 calc R . .
C21 C 0.8925(10) -0.0283(9) 0.2720(3) 0.099(4) Uani 1 1 d D . .
H21A H 0.8629 -0.0063 0.2883 0.119 Uiso 1 1 calc R . .
C23 C 1.0074(11) -0.0205(10) 0.2376(3) 0.111(5) Uani 1 1 d D . .
H23A H 1.0575 0.0071 0.2306 0.134 Uiso 1 1 calc R . .
C22 C 0.9634(9) 0.0129(10) 0.2620(3) 0.104(4) Uani 1 1 d D . .
H22A H 0.9831 0.0636 0.2712 0.124 Uiso 1 1 calc R . .
C25 C 0.8666(15) -0.2142(10) 0.2174(5) 0.182(10) Uani 1 1 d D . .
Mn Mn 0.08770(16) -0.03363(17) 0.05536(6) 0.0577(9) Uiso 0.568(5) 1 d PD A 1
C10 C 0.1901(7) 0.0274(8) 0.0803(3) 0.040(3) Uiso 0.568(5) 1 d PD A 1
C12 C 0.0646(6) 0.0880(6) 0.0760(2) 0.023(2) Uiso 0.568(5) 1 d PD A 1
C14 C 0.1834(8) 0.0671(8) 0.0528(3) 0.049(3) Uiso 0.568(5) 1 d PD A 1
H14A H 0.2275 0.0682 0.0386 0.058 Uiso 0.568(5) 1 calc PR A 1
C11 C 0.1101(9) 0.0401(10) 0.0949(3) 0.068(5) Uiso 0.568(5) 1 d PD A 1
H11A H 0.0932 0.0197 0.1133 0.082 Uiso 0.568(5) 1 calc PR A 1
O1 O 0.1316(9) -0.2132(8) 0.0739(3) 0.090(4) Uiso 0.568(5) 1 d PD A 1
C18 C -0.0208(9) -0.0619(11) 0.0542(4) 0.059(4) Uiso 0.568(5) 1 d PD A 1
O3 O -0.0970(9) -0.0783(11) 0.0533(4) 0.109(5) Uiso 0.568(5) 1 d PD A 1
C17 C 0.1043(14) -0.0615(14) 0.0196(3) 0.079(5) Uiso 0.568(5) 1 d PD A 1
C13 C 0.1014(10) 0.1047(9) 0.0495(4) 0.075(5) Uiso 0.568(5) 1 d PD A 1
H13A H 0.0779 0.1338 0.0333 0.090 Uiso 0.568(5) 1 calc PR A 1
O2 O 0.1184(13) -0.0801(12) -0.0063(4) 0.129(6) Uiso 0.568(5) 1 d PD A 1
C16 C 0.1097(13) -0.1377(10) 0.0671(5) 0.077(5) Uiso 0.568(5) 1 d PD A 1
C15 C -0.0309(13) 0.1222(18) 0.0818(7) 0.120(9) Uiso 0.568(5) 1 d PD A 1
Mn' Mn 0.0732(3) 0.0398(3) 0.06188(10) 0.0826(16) Uiso 0.432(5) 1 d PD A 2
O1' O 0.0579(13) 0.1039(13) 0.1206(4) 0.097(6) Uiso 0.432(5) 1 d PD A 2
C16' C 0.0710(15) 0.1000(13) 0.0933(4) 0.062(6) Uiso 0.432(5) 1 d PD A 2
C10' C 0.1988(9) -0.0173(12) 0.0707(4) 0.059(5) Uiso 0.432(5) 1 d PD A 2
C14' C 0.1965(10) 0.0213(14) 0.0413(4) 0.059(5) Uiso 0.432(5) 1 d PD A 2
H14B H 0.2329 0.0660 0.0347 0.070 Uiso 0.432(5) 1 calc PR A 2
C12' C 0.0910(14) -0.0851(10) 0.0430(4) 0.062(6) Uiso 0.432(5) 1 d PD A 2
O2' O 0.070(2) 0.2180(15) 0.0371(7) 0.161(11) Uiso 0.432(5) 1 d PD A 2
C11' C 0.1311(13) -0.0837(10) 0.0721(5) 0.075(7) Uiso 0.432(5) 1 d PD A 2
H11B H 0.1165 -0.1182 0.0883 0.090 Uiso 0.432(5) 1 calc PR A 2
O3' O -0.1180(16) 0.018(3) 0.0538(10) 0.228(17) Uiso 0.432(5) 1 d PD A 2
C17' C 0.064(3) 0.1444(16) 0.0484(10) 0.137(14) Uiso 0.432(5) 1 d PD A 2
C18' C -0.0363(14) 0.019(3) 0.0569(11) 0.149(15) Uiso 0.432(5) 1 d PD A 2
C15' C 0.016(2) -0.145(3) 0.0329(11) 0.161(17) Uiso 0.432(5) 1 d PD A 2
C13' C 0.1292(15) -0.0202(15) 0.0241(5) 0.091(9) Uiso 0.432(5) 1 d PD A 2
H13B H 0.1136 -0.0076 0.0047 0.110 Uiso 0.432(5) 1 calc PR A 2

loop_
_atom_site_aniso_label
_atom_site_aniso_U_11
_atom_site_aniso_U_22
_atom_site_aniso_U_33
_atom_site_aniso_U_23
_atom_site_aniso_U_13
_atom_site_aniso_U_12
Tl 0.0473(2) 0.0758(3) 0.0646(3) 0.01523(19) -0.00654(17) -0.00788(16)
N5 0.046(4) 0.041(3) 0.053(5) 0.005(3) 0.002(3) 0.011(3)
N3 0.073(5) 0.042(4) 0.087(7) 0.018(4) 0.026(5) 0.018(4)
N4 0.062(5) 0.043(4) 0.108(7) -0.002(4) 0.003(5) -0.015(4)
N6 0.055(4) 0.042(4) 0.050(5) 0.011(3) -0.002(4) 0.001(3)
C6 0.088(8) 0.049(6) 0.115(10) 0.030(6) 0.044(7) 0.018(5)
N1 0.047(4) 0.051(4) 0.058(5) 0.003(4) -0.002(3) -0.017(3)
N2 0.032(3) 0.067(5) 0.099(7) -0.021(5) -0.015(4) 0.005(3)
C7 0.053(5) 0.044(5) 0.063(6) 0.007(4) 0.003(4) -0.004(4)
C8 0.061(6) 0.084(7) 0.062(7) 0.002(6) 0.018(5) 0.009(5)
B 0.027(4) 0.057(5) 0.061(7) 0.018(5) -0.001(4) 0.006(4)
C3 0.103(9) 0.065(6) 0.059(7) -0.008(5) 0.008(6) -0.024(6)
C9 0.052(5) 0.058(5) 0.079(8) -0.011(5) 0.009(5) 0.001(4)
C1 0.042(5) 0.052(5) 0.116(10) -0.011(6) 0.011(6) 0.007(4)
C2 0.108(10) 0.093(9) 0.067(9) -0.014(7) 0.019(8) -0.023(8)
C4 0.106(9) 0.037(5) 0.115(10) -0.016(6) 0.031(8) -0.019(5)
C20 0.113(10) 0.080(8) 0.115(12) 0.014(8) -0.018(9) 0.012(8)
C19 0.098(9) 0.079(8) 0.108(11) 0.000(8) -0.038(8) 0.031(7)
C5 0.230(19) 0.025(5) 0.134(13) 0.026(7) 0.080(13) 0.000(8)
C24 0.096(10) 0.118(11) 0.097(11) -0.012(9) -0.033(8) 0.046(9)
C21 0.127(12) 0.100(10) 0.072(9) -0.011(8) -0.027(9) 0.024(9)
C23 0.129(12) 0.128(13) 0.078(10) -0.021(9) -0.021(9) 0.044(10)
C22 0.100(10) 0.091(9) 0.120(13) 0.001(9) -0.030(9) 0.007(8)
C25 0.24(2) 0.082(10) 0.23(2) -0.081(13) -0.115(18) 0.059(12)

loop_
_atom_type_symbol
_atom_type_description
_atom_type_scat_dispersion_real
_atom_type_scat_dispersion_imag
_atom_type_scat_source
C C 0.0033 0.0016 'International Tables Vol C Tables 4.2.6.8 and 6.1.1.4'
H H 0.0000 0.0000 'International Tables Vol C Tables 4.2.6.8 and 6.1.1.4'
N N 0.0061 0.0033 'International Tables Vol C Tables 4.2.6.8 and 6.1.1.4'
O O 0.0106 0.0060 'International Tables Vol C Tables 4.2.6.8 and 6.1.1.4'
B B 0.0013 0.0007 'International Tables Vol C Tables 4.2.6.8 and 6.1.1.4'
Mn Mn 0.3368 0.7283 'International Tables Vol C Tables 4.2.6.8 and 6.1.1.4'
Tl Tl -2.8358 9.6688 'International Tables Vol C Tables 4.2.6.8 and 6.1.1.4'

loop_
_geom_angle_atom_site_label_1
_geom_angle_atom_site_label_2
_geom_angle_atom_site_label_3
_geom_angle
_geom_angle_site_symmetry_3
N4 Tl N2 68.7(3) .
N4 Tl N6 81.6(2) 15_655
N2 Tl N6 83.9(2) 15_655
C9 N5 N6 109.3(7) .
C9 N5 B 127.8(8) .
N6 N5 B 122.5(7) .
C6 N3 N4 110.4(10) .
C6 N3 B 130.6(10) .
N4 N3 B 118.9(6) .
C4 N4 N3 105.9(9) .
C4 N4 Tl 126.7(9) .
N3 N4 Tl 126.2(5) .
C7 N6 N5 105.8(7) .
C7 N6 Tl 116.9(5) 12_656
N5 N6 Tl 133.7(5) 12_656
C5 C6 N3 107.1(12) .
N2 N1 C3 109.8(9) .
N2 N1 B 121.1(7) .
C3 N1 B 128.9(9) .
N1 N2 C1 102.5(8) .
N1 N2 Tl 124.8(6) .
C1 N2 Tl 132.7(6) .
N6 C7 C8 112.5(8) .
C9 C8 C7 102.8(9) .
N1 B N5 110.0(7) .
N1 B N3 110.3(6) .
N5 B N3 105.0(8) .
N1 B C10 123.3(8) .
N5 B C10 108.7(7) .
N3 B C10 97.6(7) .
N1 B C10' 96.9(9) .
N5 B C10' 113.9(8) .
N3 B C10' 120.3(9) .
C2 C3 N1 109.3(12) .
N5 C9 C8 109.7(9) .
C2 C1 N2 112.9(9) .
C3 C2 C1 105.5(11) .
N4 C4 C5 107.3(12) .
C21 C20 C19 122.5(13) .
C24 C19 C20 114.6(12) .
C24 C19 C25 122.8(16) .
C20 C19 C25 122.5(16) .
C6 C5 C4 109.2(9) .
C23 C24 C19 123.3(14) .
C22 C21 C20 120.6(14) .
C24 C23 C22 119.7(16) .
C21 C22 C23 119.3(14) .
C17 Mn C16 92.0(10) .
C17 Mn C18 92.9(10) .
C16 Mn C18 88.0(9) .
C17 Mn C12 132.1(8) .
C16 Mn C12 135.5(8) .
C18 Mn C12 94.3(7) .
C17 Mn C14 91.5(8) .
C16 Mn C14 123.7(8) .
C18 Mn C14 147.8(7) .
C12 Mn C14 60.2(5) .
C17 Mn C13 96.6(9) .
C16 Mn C13 159.7(9) .
C18 Mn C13 109.9(7) .
C12 Mn C13 37.1(4) .
C14 Mn C13 37.9(4) .
C17 Mn C11 155.1(9) .
C16 Mn C11 101.4(8) .
C18 Mn C11 108.3(7) .
C12 Mn C11 36.2(4) .
C14 Mn C11 63.7(6) .
C13 Mn C11 64.5(7) .
C17 Mn C10 120.3(8) .
C16 Mn C10 95.6(8) .
C18 Mn C10 146.3(7) .
C12 Mn C10 60.3(4) .
C14 Mn C10 38.1(4) .
C13 Mn C10 64.2(6) .
C11 Mn C10 38.2(4) .
C14 C10 C11 107.3(10) .
C14 C10 B 126.8(10) .
C11 C10 B 124.9(10) .
C14 C10 Mn 70.3(6) .
C11 C10 Mn 70.9(6) .
B C10 Mn 132.7(8) .
C11 C12 C13 117.4(11) .
C11 C12 C15 124.3(14) .
C13 C12 C15 118.2(14) .
C11 C12 Mn 73.2(6) .
C13 C12 Mn 72.7(7) .
C15 C12 Mn 121.5(12) .
C13 C14 C10 110.0(12) .
C13 C14 Mn 71.6(7) .
C10 C14 Mn 71.7(6) .
C12 C11 C10 103.3(11) .
C12 C11 Mn 70.5(6) .
C10 C11 Mn 70.9(6) .
O3 C18 Mn 177.5(17) .
O2 C17 Mn 178(2) .
C12 C13 C14 101.7(12) .
C12 C13 Mn 70.3(7) .
C14 C13 Mn 70.5(6) .
O1 C16 Mn 174.5(18) .
C16' Mn' C17' 77.9(17) .
C16' Mn' C18' 101.1(18) .
C17' Mn' C18' 93(2) .
C16' Mn' C12' 146.5(9) .
C17' Mn' C12' 135.2(16) .
C18' Mn' C12' 84.5(17) .
C16' Mn' C14' 117.3(10) .
C17' Mn' C14' 92.4(16) .
C18' Mn' C14' 141.5(17) .
C12' Mn' C14' 65.6(8) .
C16' Mn' C13' 156.9(10) .
C17' Mn' C13' 98.6(17) .
C18' Mn' C13' 101.9(18) .
C12' Mn' C13' 39.7(5) .
C14' Mn' C13' 39.6(5) .
C16' Mn' C11' 107.8(10) .
C17' Mn' C11' 159.2(16) .
C18' Mn' C11' 105.5(17) .
C12' Mn' C11' 40.1(5) .
C14' Mn' C11' 67.0(9) .
C13' Mn' C11' 68.1(10) .
C16' Mn' C10' 94.7(10) .
C17' Mn' C10' 121.3(16) .
C18' Mn' C10' 145.1(17) .
C12' Mn' C10' 65.9(8) .
C14' Mn' C10' 39.9(5) .
C13' Mn' C10' 67.3(9) .
C11' Mn' C10' 39.6(5) .
O1' C16' Mn' 148.9(19) .
C11' C10' C14' 107.9(14) .
C11' C10' B 122.1(13) .
C14' C10' B 127.9(13) .
C11' C10' Mn' 69.8(7) .
C14' C10' Mn' 69.1(7) .
B C10' Mn' 139.3(11) .
C13' C14' C10' 109.6(15) .
C13' C14' Mn' 70.3(7) .
C10' C14' Mn' 71.0(8) .
C13' C12' C11' 111.2(16) .
C13' C12' C15' 122(2) .
C11' C12' C15' 126(2) .
C13' C12' Mn' 70.7(8) .
C11' C12' Mn' 71.0(7) .
C15' C12' Mn' 124(2) .
C10' C11' C12' 105.6(15) .
C10' C11' Mn' 70.6(7) .
C12' C11' Mn' 68.9(7) .
O2' C17' Mn' 170(4) .
O3' C18' Mn' 170(5) .
C12' C13' C14' 105.7(17) .
C12' C13' Mn' 69.6(8) .
C14' C13' Mn' 70.1(7) .

loop_
_geom_bond_atom_site_label_1
_geom_bond_atom_site_label_2
_geom_bond_distance
_geom_bond_site_symmetry_2
Tl N4 2.582(9) .
Tl N2 2.635(9) .
Tl N6 2.682(7) 15_655
N5 C9 1.318(11) .
N5 N6 1.365(9) .
N5 B 1.538(12) .
N3 C6 1.327(12) .
N3 N4 1.364(12) .
N3 B 1.587(13) .
N4 C4 1.336(12) .
N6 C7 1.306(12) .
N6 Tl 2.682(7) 12_656
C6 C5 1.31(2) .
N1 N2 1.341(10) .
N1 C3 1.374(13) .
N1 B 1.515(12) .
N2 C1 1.371(13) .
C7 C8 1.380(13) .
C8 C9 1.377(13) .
B C10 1.650(13) .
B C10' 1.688(16) .
C3 C2 1.303(17) .
C1 C2 1.340(16) .
C4 C5 1.38(2) .
C20 C21 1.379(12) .
C20 C19 1.395(12) .
C19 C24 1.389(12) .
C19 C25 1.474(16) .
C24 C23 1.358(13) .
C21 C22 1.334(12) .
C23 C22 1.390(12) .
Mn C17 1.695(15) .
Mn C16 1.711(14) .
Mn C18 1.714(13) .
Mn C12 2.111(10) .
Mn C14 2.126(11) .
Mn C13 2.141(14) .
Mn C11 2.144(13) .
Mn C10 2.144(11) .
C10 C14 1.393(13) .
C10 C11 1.402(14) .
C12 C11 1.324(14) .
C12 C13 1.351(14) .
C12 C15 1.572(17) .
C14 C13 1.386(14) .
O1 C16 1.240(14) .
C18 O3 1.192(14) .
C17 O2 1.226(16) .
Mn' C16' 1.695(16) .
Mn' C17' 1.717(18) .
Mn' C18' 1.718(18) .
Mn' C12' 2.108(15) .
Mn' C14' 2.121(14) .
Mn' C13' 2.123(16) .
Mn' C11' 2.136(15) .
Mn' C10' 2.146(13) .
O1' C16' 1.255(17) .
C10' C11' 1.451(16) .
C10' C14' 1.456(16) .
C14' C13' 1.439(17) .
C12' C13' 1.435(17) .
C12' C11' 1.454(17) .
C12' C15' 1.530(19) .
O2' C17' 1.240(18) .
O3' C18' 1.256(18) .

loop_
_geom_torsion_atom_site_label_1
_geom_torsion_atom_site_label_2
_geom_torsion_atom_site_label_3
_geom_torsion_atom_site_label_4
_geom_torsion
_geom_torsion_site_symmetry_1
_geom_torsion_site_symmetry_4
C6 N3 N4 C4 0.1(12) . .
B N3 N4 C4 -177.3(9) . .
C6 N3 N4 Tl 168.1(7) . .
B N3 N4 Tl -9.4(12) . .
N2 Tl N4 C4 -148.6(10) . .
N6 Tl N4 C4 -62.0(9) 15_655 .
N2 Tl N4 N3 45.9(7) . .
N6 Tl N4 N3 132.5(8) 15_655 .
C9 N5 N6 C7 -1.4(9) . .
B N5 N6 C7 -174.2(7) . .
C9 N5 N6 Tl -158.1(6) . 12_656
B N5 N6 Tl 29.1(10) . 12_656
N4 N3 C6 C5 1.1(13) . .
B N3 C6 C5 178.1(10) . .
C3 N1 N2 C1 0.0(10) . .
B N1 N2 C1 -175.3(8) . .
C3 N1 N2 Tl 179.6(6) . .
B N1 N2 Tl 4.2(10) . .
N4 Tl N2 N1 -44.1(7) . .
N6 Tl N2 N1 -127.4(7) 15_655 .
N4 Tl N2 C1 135.3(9) . .
N6 Tl N2 C1 51.9(9) 15_655 .
N5 N6 C7 C8 1.3(10) . .
Tl N6 C7 C8 162.6(6) 12_656 .
N6 C7 C8 C9 -0.7(11) . .
N2 N1 B N5 -56.1(10) . .
C3 N1 B N5 129.4(9) . .
N2 N1 B N3 59.3(10) . .
C3 N1 B N3 -115.2(9) . .
N2 N1 B C10 173.6(8) . .
C3 N1 B C10 -0.8(13) . .
N2 N1 B C10' -174.8(9) . .
C3 N1 B C10' 10.8(12) . .
C9 N5 B N1 147.6(8) . .
N6 N5 B N1 -41.0(9) . .
C9 N5 B N3 28.9(10) . .
N6 N5 B N3 -159.6(6) . .
C9 N5 B C10 -74.7(11) . .
N6 N5 B C10 96.7(9) . .
C9 N5 B C10' -104.8(11) . .
N6 N5 B C10' 66.6(11) . .
C6 N3 B N1 126.4(10) . .
N4 N3 B N1 -56.8(11) . .
C6 N3 B N5 -115.1(10) . .
N4 N3 B N5 61.7(9) . .
C6 N3 B C10 -3.4(13) . .
N4 N3 B C10 173.4(8) . .
C6 N3 B C10' 15.0(15) . .
N4 N3 B C10' -168.2(10) . .
N2 N1 C3 C2 1.4(11) . .
B N1 C3 C2 176.3(9) . .
N6 N5 C9 C8 1.0(10) . .
B N5 C9 C8 173.4(8) . .
C7 C8 C9 N5 -0.2(11) . .
N1 N2 C1 C2 -1.4(12) . .
Tl N2 C1 C2 179.1(7) . .
N1 C3 C2 C1 -2.2(13) . .
N2 C1 C2 C3 2.3(14) . .
N3 N4 C4 C5 -1.2(13) . .
Tl N4 C4 C5 -169.1(8) . .
C21 C20 C19 C24 1.7(18) . .
C21 C20 C19 C25 -174.3(13) . .
N3 C6 C5 C4 -1.9(15) . .
N4 C4 C5 C6 2.0(16) . .
C20 C19 C24 C23 -0.8(18) . .
C25 C19 C24 C23 175.3(14) . .
C19 C20 C21 C22 -1(2) . .
C19 C24 C23 C22 -1(2) . .
C20 C21 C22 C23 0(2) . .
C24 C23 C22 C21 1(2) . .
N1 B C10 C14 -48.5(16) . .
N5 B C10 C14 -179.3(11) . .
N3 B C10 C14 72.0(13) . .
N1 B C10 C11 144.0(11) . .
N5 B C10 C11 13.2(14) . .
N3 B C10 C11 -95.6(12) . .
N1 B C10 Mn 48.2(13) . .
N5 B C10 Mn -82.6(11) . .
N3 B C10 Mn 168.7(8) . .
C17 Mn C10 C14 45.7(12) . .
C16 Mn C10 C14 141.3(10) . .
C18 Mn C10 C14 -124.0(13) . .
C12 Mn C10 C14 -78.4(8) . .
C13 Mn C10 C14 -36.5(7) . .
C11 Mn C10 C14 -117.4(12) . .
C17 Mn C10 C11 163.1(11) . .
C16 Mn C10 C11 -101.4(10) . .
C18 Mn C10 C11 -6.6(15) . .
C12 Mn C10 C11 39.0(7) . .
C14 Mn C10 C11 117.4(12) . .
C13 Mn C10 C11 80.8(9) . .
C17 Mn C10 B -76.6(13) . .
C16 Mn C10 B 18.9(12) . .
C18 Mn C10 B 113.6(14) . .
C12 Mn C10 B 159.2(11) . .
C14 Mn C10 B -122.4(13) . .
C13 Mn C10 B -158.9(12) . .
C11 Mn C10 B 120.3(13) . .
C17 Mn C12 C11 -146.7(12) . .
C16 Mn C12 C11 24.0(13) . .
C18 Mn C12 C11 115.5(10) . .
C14 Mn C12 C11 -85.2(9) . .
C13 Mn C12 C11 -126.7(13) . .
C10 Mn C12 C11 -41.1(7) . .
C17 Mn C12 C13 -20.0(14) . .
C16 Mn C12 C13 150.7(12) . .
C18 Mn C12 C13 -117.9(10) . .
C14 Mn C12 C13 41.4(8) . .
C11 Mn C12 C13 126.7(13) . .
C10 Mn C12 C13 85.6(9) . .
C17 Mn C12 C15 92.9(17) . .
C16 Mn C12 C15 -96.4(17) . .
C18 Mn C12 C15 -4.9(15) . .
C14 Mn C12 C15 154.4(15) . .
C13 Mn C12 C15 112.9(17) . .
C11 Mn C12 C15 -120.4(17) . .
C10 Mn C12 C15 -161.5(15) . .
C11 C10 C14 C13 0.1(15) . .
B C10 C14 C13 -169.2(11) . .
Mn C10 C14 C13 61.7(9) . .
C11 C10 C14 Mn -61.6(9) . .
B C10 C14 Mn 129.1(11) . .
C17 Mn C14 C13 98.9(11) . .
C16 Mn C14 C13 -167.8(12) . .
C18 Mn C14 C13 0.9(18) . .
C12 Mn C14 C13 -40.5(8) . .
C11 Mn C14 C13 -81.6(10) . .
C10 Mn C14 C13 -119.3(13) . .
C17 Mn C14 C10 -141.8(10) . .
C16 Mn C14 C10 -48.5(12) . .
C18 Mn C14 C10 120.3(14) . .
C12 Mn C14 C10 78.9(8) . .
C13 Mn C14 C10 119.3(13) . .
C11 Mn C14 C10 37.8(7) . .
C13 C12 C11 C10 4.3(16) . .
C15 C12 C11 C10 -179.1(15) . .
Mn C12 C11 C10 63.9(8) . .
C13 C12 C11 Mn -59.6(11) . .
C15 C12 C11 Mn 117.0(16) . .
C14 C10 C11 C12 -2.5(14) . .
B C10 C11 C12 167.1(10) . .
Mn C10 C11 C12 -63.6(8) . .
C14 C10 C11 Mn 61.1(9) . .
B C10 C11 Mn -129.3(11) . .
C17 Mn C11 C12 76(2) . .
C16 Mn C11 C12 -163.1(10) . .
C18 Mn C11 C12 -71.5(10) . .
C14 Mn C11 C12 74.7(8) . .
C13 Mn C11 C12 32.4(7) . .
C10 Mn C11 C12 112.4(12) . .
C17 Mn C11 C10 -37(2) . .
C16 Mn C11 C10 84.5(10) . .
C18 Mn C11 C10 176.1(9) . .
C12 Mn C11 C10 -112.4(12) . .
C14 Mn C11 C10 -37.7(7) . .
C13 Mn C11 C10 -80.0(8) . .
C17 Mn C18 O3 -106(39) . .
C16 Mn C18 O3 163(100) . .
C12 Mn C18 O3 27(39) . .
C14 Mn C18 O3 -8(40) . .
C13 Mn C18 O3 -8(39) . .
C11 Mn C18 O3 61(39) . .
C10 Mn C18 O3 66(39) . .
C16 Mn C17 O2 -114(67) . .
C18 Mn C17 O2 158(67) . .
C12 Mn C17 O2 59(67) . .
C14 Mn C17 O2 10(67) . .
C13 Mn C17 O2 47(67) . .
